data_4135514
loop_
_publ_author_name
'Zhang, Han-Yue'
'Zhang, Zhi-Xu'
'Chen, Xiao-Gang'
'Song, Xian-Jiang'
'Zhang, Yi'
'Xiong, Ren-Gen'

_publ_section_title
;
 Large Electrostrictive Coefficient in a Two-Dimensional Hybrid Perovskite
 Ferroelectric.
;
_journal_issue 3
_journal_name_full 'Journal of the American Chemical Society'
_journal_page_first 1664
_journal_page_last 1672
_journal_paper_doi 10.1021/jacs.0c12907
_journal_volume 143
_journal_year 2021
_chemical_formula_moiety 'Br4 Pb, C5 H16 N P '
_chemical_formula_sum 'C5 H16 Br4 N P Pb'
_chemical_formula_weight 647.96
_space_group_crystal_system monoclinic
_space_group_IT_number 4
_space_group_name_Hall 'P 2yb'
_space_group_name_H-M_alt 'P 1 21 1'
_atom_sites_solution_hydrogens geom
_audit_creation_method SHELXL-2014/7
_cell_angle_alpha 90
_cell_angle_beta 90.154(5)
_cell_angle_gamma 90
_cell_formula_units_Z 2
_cell_length_a 6.0691(4)
_cell_length_b 12.1645(6)
_cell_length_c 10.0438(5)
_cell_measurement_reflns_used 3644
_cell_measurement_temperature 448(2)
_cell_measurement_theta_max 29.6370
_cell_measurement_theta_min 2.0070
_cell_volume 741.51(7)
_computing_structure_refinement 'SHELXL-2014/7 (Sheldrick, 2014)'
_diffrn_ambient_temperature 448(2)
_diffrn_measured_fraction_theta_full 0.963
_diffrn_measured_fraction_theta_max 0.802
_diffrn_measurement_device_type 'XtaLAB Synergy R, HyPix'
_diffrn_radiation_type MoK\a
_diffrn_radiation_wavelength 0.71073
_diffrn_reflns_av_R_equivalents 0.0562
_diffrn_reflns_av_unetI/netI 0.0727
_diffrn_reflns_Laue_measured_fraction_full 0.963
_diffrn_reflns_Laue_measured_fraction_max 0.802
_diffrn_reflns_limit_h_max 8
_diffrn_reflns_limit_h_min -7
_diffrn_reflns_limit_k_max 15
_diffrn_reflns_limit_k_min -17
_diffrn_reflns_limit_l_max 12
_diffrn_reflns_limit_l_min -14
_diffrn_reflns_number 6687
_diffrn_reflns_point_group_measured_fraction_full 0.971
_diffrn_reflns_point_group_measured_fraction_max 0.806
_diffrn_reflns_theta_full 25.242
_diffrn_reflns_theta_max 31.716
_diffrn_reflns_theta_min 2.028
_diffrn_source 'micro-focus sealed X-ray tube'
_exptl_absorpt_coefficient_mu 22.224
_exptl_absorpt_correction_T_max 0.003
_exptl_absorpt_correction_T_min 0.002
_exptl_absorpt_correction_type multi-scan
_exptl_absorpt_process_details
;
CrysAlisPro 1.171.40.39a (Rigaku Oxford Diffraction, 2019)
Empirical absorption correction using spherical harmonics,
 implemented in SCALE3 ABSPACK scaling algorithm.
;
_exptl_crystal_colour yellow
_exptl_crystal_density_diffrn 2.902
_exptl_crystal_description sheet
_exptl_crystal_F_000 580
_exptl_crystal_size_max 0.3
_exptl_crystal_size_mid 0.28
_exptl_crystal_size_min 0.26
_refine_diff_density_max 4.175
_refine_diff_density_min -5.692
_refine_diff_density_rms 0.735
_refine_ls_abs_structure_details
;
 Refined as an inversion twin.
;
_refine_ls_abs_structure_Flack 0.09(2)
_refine_ls_extinction_method none
_refine_ls_goodness_of_fit_ref 1.017
_refine_ls_hydrogen_treatment constr
_refine_ls_matrix_type full
_refine_ls_number_parameters 104
_refine_ls_number_reflns 3474
_refine_ls_number_restraints 86
_refine_ls_restrained_S_all 1.012
_refine_ls_R_factor_all 0.0963
_refine_ls_R_factor_gt 0.0823
_refine_ls_shift/su_max 0.000
_refine_ls_shift/su_mean 0.000
_refine_ls_structure_factor_coef Fsqd
_refine_ls_weighting_details 'w=1/[\s^2^(Fo^2^)+(0.1563P)^2^] where P=(Fo^2^+2Fc^2^)/3'
_refine_ls_weighting_scheme calc
_refine_ls_wR_factor_gt 0.2139
_refine_ls_wR_factor_ref 0.2206
_reflns_Friedel_coverage 0.931
_reflns_Friedel_fraction_full 0.980
_reflns_Friedel_fraction_max 0.811
_reflns_number_gt 2745
_reflns_number_total 3474
_reflns_threshold_expression 'I > 2\s(I)'
_cod_data_source_file ja0c12907_si_004.cif
_cod_data_source_block P21
_cod_depositor_comments 'Adding full bibliography for 4135512--4135514.cif.'
_cod_original_sg_symbol_H-M 'P 21'
_cod_original_formula_sum 'C5 H16 Br4 N P Pb '
_cod_database_code 4135514
_shelx_shelxl_version_number 2014/7
_shelx_space_group_comment
;
The symmetry employed for this shelxl refinement is uniquely defined
by the following loop, which should always be used as a source of
symmetry information in preference to the above space-group names.
They are only intended as comments.
;

loop_
_space_group_symop_operation_xyz
'x, y, z'
'-x, y+1/2, -z'

loop_
_atom_site_label
_atom_site_type_symbol
_atom_site_fract_x
_atom_site_fract_y
_atom_site_fract_z
_atom_site_U_iso_or_equiv
_atom_site_adp_type
_atom_site_occupancy
_atom_site_site_symmetry_order
_atom_site_calc_flag
_atom_site_refinement_flags_posn
_atom_site_refinement_flags_adp
_atom_site_refinement_flags_occupancy
_atom_site_disorder_assembly
_atom_site_disorder_group
Br1 Br 0.5022(4) 0.91705(16) 0.77813(16) 0.0585(5) Uani 1 1 d . U . . .
Br2 Br 0.5085(4) 1.10740(15) 0.4562(2) 0.0692(6) Uani 1 1 d . U . . .
Br3 Br 0.5274(5) 0.81802(17) 0.1998(2) 0.0739(7) Uani 1 1 d . U . . .
Br4 Br 1.0030(3) 0.8403(3) 0.5064(2) 0.0686(6) Uani 1 1 d . U . . .
C1 C 0.3827(14) 0.6326(13) -0.0784(16) 0.079(5) Uani 1 1 d D U . . .
H1A H 0.4342 0.6781 -0.0067 0.119 Uiso 1 1 calc R U . . .
H1B H 0.4465 0.5606 -0.0704 0.119 Uiso 1 1 calc R U . . .
H1C H 0.4251 0.6645 -0.1619 0.119 Uiso 1 1 calc R U . . .
C2 C -0.032(3) 0.7566(8) -0.0797(18) 0.118(11) Uani 1 1 d D U . . .
H2A H 0.0208 0.7996 -0.0062 0.178 Uiso 1 1 calc R U . . .
H2B H 0.0105 0.7908 -0.1618 0.178 Uiso 1 1 calc R U . . .
H2C H -0.1901 0.7519 -0.0758 0.178 Uiso 1 1 calc R U . . .
C3 C -0.008(2) 0.5379(11) -0.2035(10) 0.103(9) Uani 1 1 d D U . . .
H3A H 0.0258 0.5727 -0.2867 0.154 Uiso 1 1 calc R U . . .
H3B H 0.0649 0.4680 -0.1989 0.154 Uiso 1 1 calc R U . . .
H3C H -0.1645 0.5272 -0.1970 0.154 Uiso 1 1 calc R U . . .
C4 C 0.024(2) 0.5611(8) 0.0845(8) 0.055(5) Uani 1 1 d D U . . .
H4A H -0.1282 0.5361 0.0841 0.066 Uiso 1 1 calc R U . . .
H4B H 0.1170 0.4971 0.0961 0.066 Uiso 1 1 calc R U . . .
C5 C 0.057(3) 0.6370(13) 0.2012(10) 0.079(5) Uani 1 1 d D U . . .
H5A H 0.2119 0.6564 0.2066 0.095 Uiso 1 1 calc R U . . .
H5B H -0.0252 0.7042 0.1854 0.095 Uiso 1 1 calc R U . . .
N1 N -0.011(3) 0.5909(13) 0.3282(10) 0.081(6) Uani 1 1 d D U . . .
H1D H 0.0132 0.6398 0.3926 0.121 Uiso 1 1 calc R U . . .
H1E H -0.1537 0.5746 0.3250 0.121 Uiso 1 1 calc R U . . .
H1F H 0.0663 0.5302 0.3447 0.121 Uiso 1 1 calc R U . . .
P1 P 0.0825(9) 0.6219(4) -0.0711(5) 0.0621(14) Uani 1 1 d D U . . .
Pb1 Pb 0.50369(9) 0.85388(6) 0.49122(4) 0.03534(10) Uani 1 1 d . U . . .

loop_
_atom_site_aniso_label
_atom_site_aniso_U_11
_atom_site_aniso_U_22
_atom_site_aniso_U_33
_atom_site_aniso_U_23
_atom_site_aniso_U_13
_atom_site_aniso_U_12
Br1 0.0596(12) 0.0666(9) 0.0493(7) -0.0075(7) -0.0060(8) 0.0007(9)
Br2 0.0975(17) 0.0366(6) 0.0736(10) 0.0008(10) 0.0009(11) 0.0062(11)
Br3 0.0936(18) 0.0719(11) 0.0561(9) -0.0118(8) -0.0019(10) -0.0129(11)
Br4 0.0256(8) 0.0882(15) 0.0920(12) -0.0162(9) -0.0033(8) 0.0013(9)
C1 0.052(8) 0.086(8) 0.100(9) 0.008(7) -0.029(6) 0.007(7)
C2 0.16(2) 0.062(10) 0.133(19) 0.031(13) -0.008(18) 0.025(14)
C3 0.098(18) 0.153(18) 0.058(10) -0.016(12) -0.002(11) 0.048(15)
C4 0.059(10) 0.036(6) 0.069(8) 0.004(6) -0.010(8) 0.012(6)
C5 0.052(8) 0.086(8) 0.100(9) 0.008(7) -0.029(6) 0.007(7)
N1 0.093(14) 0.075(10) 0.074(10) -0.014(8) -0.014(10) 0.023(9)
P1 0.068(3) 0.047(2) 0.072(3) 0.0018(18) -0.012(2) -0.001(2)
Pb1 0.0269(2) 0.03548(17) 0.04361(19) -0.0027(2) -0.00190(16) -0.0014(2)

loop_
_atom_type_symbol
_atom_type_description
_atom_type_scat_dispersion_real
_atom_type_scat_dispersion_imag
_atom_type_scat_source
C C 0.0033 0.0016 'International Tables Vol C Tables 4.2.6.8 and 6.1.1.4'
H H 0.0000 0.0000 'International Tables Vol C Tables 4.2.6.8 and 6.1.1.4'
N N 0.0061 0.0033 'International Tables Vol C Tables 4.2.6.8 and 6.1.1.4'
P P 0.1023 0.0942 'International Tables Vol C Tables 4.2.6.8 and 6.1.1.4'
Br Br -0.2901 2.4595 'International Tables Vol C Tables 4.2.6.8 and 6.1.1.4'
Pb Pb -3.3944 10.1111 'International Tables Vol C Tables 4.2.6.8 and 6.1.1.4'

loop_
_geom_angle_atom_site_label_1
_geom_angle_atom_site_label_2
_geom_angle_atom_site_label_3
_geom_angle
_geom_angle_site_symmetry_1
_geom_angle_site_symmetry_3
_geom_angle_publ_flag
Pb1 Br2 Pb1 163.38(7) 2_656 . ?
Pb1 Br4 Pb1 171.52(11) . 1_655 ?
C5 C4 P1 113.9(8) . . ?
N1 C5 C4 114.1(12) . . ?
C3 P1 C4 111.2(6) . . ?
C3 P1 C2 112.0(7) . . ?
C4 P1 C2 110.4(7) . . ?
C3 P1 C1 108.7(7) . . ?
C4 P1 C1 105.6(7) . . ?
C2 P1 C1 108.8(7) . . ?
Br3 Pb1 Br1 173.03(6) . . ?
Br3 Pb1 Br4 89.45(7) . . ?
Br1 Pb1 Br4 88.35(6) . . ?
Br3 Pb1 Br2 91.59(6) . 2_646 ?
Br1 Pb1 Br2 94.93(6) . 2_646 ?
Br4 Pb1 Br2 87.83(8) . 2_646 ?
Br3 Pb1 Br4 95.31(7) . 1_455 ?
Br1 Pb1 Br4 87.71(6) . 1_455 ?
Br4 Pb1 Br4 171.52(11) . 1_455 ?
Br2 Pb1 Br4 85.02(8) 2_646 1_455 ?
Br3 Pb1 Br2 91.93(6) . . ?
Br1 Pb1 Br2 81.58(6) . . ?
Br4 Pb1 Br2 92.88(8) . . ?
Br2 Pb1 Br2 176.413(19) 2_646 . ?
Br4 Pb1 Br2 93.97(8) 1_455 . ?

loop_
_geom_bond_atom_site_label_1
_geom_bond_atom_site_label_2
_geom_bond_distance
_geom_bond_site_symmetry_2
_geom_bond_publ_flag
Br1 Pb1 2.9824(17) . ?
Br2 Pb1 3.045(2) 2_656 ?
Br2 Pb1 3.104(2) . ?
Br3 Pb1 2.963(2) . ?
Br4 Pb1 3.0381(19) . ?
Br4 Pb1 3.0476(19) 1_655 ?
C1 P1 1.828(10) . ?
C2 P1 1.783(10) . ?
C3 P1 1.764(11) . ?
C4 C5 1.506(14) . ?
C4 P1 1.767(10) . ?
C5 N1 1.454(13) . ?
Pb1 Br2 3.045(2) 2_646 ?
Pb1 Br4 3.0476(19) 1_455 ?
